data_7154240
loop_
_publ_author_name
'Stevens, Marc Y.'
'Wieckowski, Krzysztof'
'Wu, Peng'
'Sawant, Rajiv T.'
'Odell, Luke R.'

_publ_section_title
;
 A microwave-assisted multicomponent synthesis of substituted
 3,4-dihydroquinazolinones.
;
_journal_issue 7
_journal_name_full 'Organic &amp; biomolecular chemistry'
_journal_page_first 2044
_journal_page_last 2054
_journal_paper_doi 10.1039/c4ob02417f
_journal_volume 13
_journal_year 2015
_chemical_formula_moiety 'C15 H18 N2 O5'
_chemical_formula_sum 'C15 H18 N2 O5'
_chemical_formula_weight 306.31
_chemical_melting_point 392(3)
_chemical_name_systematic 'Diethyl 2-(2-oxo-1,2,3,4-tetrahydroquinazolin-4-yl)malonate'
_space_group_IT_number 2
_symmetry_cell_setting triclinic
_symmetry_space_group_name_Hall '-P 1'
_symmetry_space_group_name_H-M 'P -1'
_atom_sites_solution_hydrogens geom
_atom_sites_solution_primary direct
_atom_sites_solution_secondary difmap
_audit_creation_method SHELXL-97
_audit_update_record
;
2014-09-24 deposited with the CCDC.
2014-12-05 downloaded from the CCDC.
;
_cell_angle_alpha 88.341(2)
_cell_angle_beta 76.984(2)
_cell_angle_gamma 67.4070(10)
_cell_formula_units_Z 2
_cell_length_a 7.5151(2)
_cell_length_b 8.3328(2)
_cell_length_c 13.0372(4)
_cell_measurement_reflns_used 4960
_cell_measurement_temperature 190(2)
_cell_measurement_theta_max 27.485
_cell_measurement_theta_min 0.998
_cell_volume 732.89(4)
_computing_cell_refinement 'HKL Scalepack (Otwinowski & Minor 1997)'
_computing_data_collection 'Collect (Bruker AXS BV, 1997-2004)'
_computing_data_reduction 'HKL Denzo (Otwinowski & Minor 1997)'
_computing_molecular_graphics 'Ortep-3 for Windows (Farrugia, 2012)'
_computing_publication_material 'WinGX publication routines (Farrugia, 2012)'
_computing_structure_refinement 'SHELXL-97 (Sheldrick, 1997)'
_computing_structure_solution 'SHELXS-97 (Sheldrick, 1990)'
_diffrn_ambient_temperature 190(2)
_diffrn_measured_fraction_theta_full 0.987
_diffrn_measured_fraction_theta_max 0.987
_diffrn_measurement_device_type KappaCCD
_diffrn_measurement_method CCD
_diffrn_radiation_monochromator graphite
_diffrn_radiation_source 'fine-focus sealed tube'
_diffrn_radiation_type MoK\a
_diffrn_radiation_wavelength 0.71073
_diffrn_reflns_av_R_equivalents 0.0179
_diffrn_reflns_av_sigmaI/netI 0.0387
_diffrn_reflns_limit_h_max 9
_diffrn_reflns_limit_h_min -9
_diffrn_reflns_limit_k_max 9
_diffrn_reflns_limit_k_min -10
_diffrn_reflns_limit_l_max 16
_diffrn_reflns_limit_l_min -16
_diffrn_reflns_number 4676
_diffrn_reflns_theta_full 27.46
_diffrn_reflns_theta_max 27.46
_diffrn_reflns_theta_min 3.29
_exptl_absorpt_coefficient_mu 0.105
_exptl_absorpt_correction_type none
_exptl_crystal_colour yellow
_exptl_crystal_density_diffrn 1.388
_exptl_crystal_density_method 'not measured'
_exptl_crystal_description block
_exptl_crystal_F_000 324
_exptl_crystal_recrystallization_method 'Re-crystallisation from solvent: DMSO'
_exptl_crystal_size_max 0.46
_exptl_crystal_size_mid 0.30
_exptl_crystal_size_min 0.18
_refine_diff_density_max 0.280
_refine_diff_density_min -0.322
_refine_diff_density_rms 0.047
_refine_ls_extinction_method none
_refine_ls_goodness_of_fit_ref 1.029
_refine_ls_hydrogen_treatment mixed
_refine_ls_matrix_type full
_refine_ls_number_parameters 228
_refine_ls_number_reflns 3297
_refine_ls_number_restraints 3
_refine_ls_restrained_S_all 1.031
_refine_ls_R_factor_all 0.0550
_refine_ls_R_factor_gt 0.0447
_refine_ls_shift/su_max 0.001
_refine_ls_shift/su_mean 0.000
_refine_ls_structure_factor_coef Fsqd
_refine_ls_weighting_details 'calc w=1/[\s^2^(Fo^2^)+(0.0520P)^2^+0.2708P] where P=(Fo^2^+2Fc^2^)/3'
_refine_ls_weighting_scheme calc
_refine_ls_wR_factor_gt 0.1104
_refine_ls_wR_factor_ref 0.1175
_reflns_number_gt 2778
_reflns_number_total 3297
_reflns_threshold_expression >2sigma(I)
_cod_data_source_file c4ob02417f2.cif
_cod_data_source_block shelxl
_cod_depositor_comments
;
The following automatic conversions were performed:

'_chemical_melting_point' value '390-395' was changed to '392(3)' -
the average value was taken and precision was estimated.

Automatic conversion script
Id: cif_fix_values 2935 2014-11-11 08:27:57Z andrius 

 Adding full bibliography for 7154240.cif.
;
_cod_original_cell_volume 732.89(3)
_cod_database_code 7154240

loop_
_symmetry_equiv_pos_as_xyz
'x, y, z'
'-x, -y, -z'

loop_
_atom_site_label
_atom_site_type_symbol
_atom_site_fract_x
_atom_site_fract_y
_atom_site_fract_z
_atom_site_U_iso_or_equiv
_atom_site_adp_type
_atom_site_occupancy
_atom_site_symmetry_multiplicity
_atom_site_calc_flag
_atom_site_refinement_flags
_atom_site_disorder_assembly
_atom_site_disorder_group
O1 O 0.24374(14) 0.53012(12) 0.48544(8) 0.0269(2) Uani 1 1 d . . .
N1 N 0.45123(17) 0.32301(15) 0.56833(9) 0.0230(3) Uani 1 1 d . . .
O3 O 0.15365(16) 0.49663(13) 0.78773(9) 0.0338(3) Uani 1 1 d . . .
O4 O 0.68857(18) -0.00834(15) 0.79865(10) 0.0432(3) Uani 1 1 d . . .
C3 C 0.1974(2) 0.15418(17) 0.60345(10) 0.0226(3) Uani 1 1 d . . .
N2 N 0.14987(17) 0.31798(15) 0.56148(9) 0.0248(3) Uani 1 1 d . . .
C7 C 0.4196(2) -0.08707(18) 0.67539(11) 0.0285(3) Uani 1 1 d . . .
H1A H 0.5365 -0.1395 0.6981 0.034 Uiso 1 1 calc R . .
O2 O 0.18494(18) 0.26112(15) 0.88087(9) 0.0449(3) Uani 1 1 d . . .
C8 C 0.36908(19) 0.08067(17) 0.64048(10) 0.0218(3) Uani 1 1 d . . .
C10 C 0.2536(2) 0.33884(17) 0.81586(10) 0.0247(3) Uani 1 1 d . . .
C1 C 0.49352(19) 0.18607(16) 0.64217(10) 0.0212(3) Uani 1 1 d . . .
H4 H 0.6329 0.1077 0.6180 0.025 Uiso 1 1 calc R . .
C6 C 0.2973(3) -0.17667(19) 0.67661(12) 0.0340(3) Uani 1 1 d . . .
H5 H 0.3323 -0.2886 0.7002 0.041 Uiso 1 1 calc R . .
C9 C 0.4674(2) 0.26817(17) 0.75378(11) 0.0236(3) Uani 1 1 d . . .
H6 H 0.5091 0.3665 0.7431 0.028 Uiso 1 1 calc R . .
C5 C 0.1236(2) -0.0999(2) 0.64279(12) 0.0338(3) Uani 1 1 d . . .
H7 H 0.0404 -0.1593 0.6450 0.041 Uiso 1 1 calc R . .
O5 O 0.5900(3) 0.22797(17) 0.90528(12) 0.0654(5) Uani 1 1 d D . .
C4 C 0.0733(2) 0.06487(19) 0.60567(11) 0.0291(3) Uani 1 1 d . . .
H9 H -0.0429 0.1161 0.5822 0.035 Uiso 1 1 calc R . .
C2 C 0.28074(19) 0.39679(17) 0.53679(10) 0.0215(3) Uani 1 1 d . . .
C13 C 0.5943(2) 0.14302(19) 0.82042(12) 0.0313(3) Uani 1 1 d . A .
C11 C -0.0559(2) 0.5799(2) 0.84143(14) 0.0426(4) Uani 1 1 d . . .
H12A H -0.0971 0.7055 0.8418 0.051 Uiso 1 1 calc R . .
H12B H -0.0738 0.5482 0.9141 0.051 Uiso 1 1 calc R . .
C12 C -0.1822(3) 0.5261(3) 0.78814(16) 0.0568(5) Uani 1 1 d . . .
H14A H -0.1670 0.5599 0.7167 0.085 Uiso 1 1 calc R . .
H14B H -0.3184 0.5817 0.8251 0.085 Uiso 1 1 calc R . .
H14C H -0.1423 0.4019 0.7883 0.085 Uiso 1 1 calc R . .
C14A C 0.7451(10) 0.1164(9) 0.9618(5) 0.0610(16) Uani 0.50 1 d PD A 1
H14D H 0.8724 0.0597 0.9128 0.073 Uiso 0.50 1 calc PR A 1
H14E H 0.7062 0.0285 0.9993 0.073 Uiso 0.50 1 calc PR A 1
C15A C 0.7529(11) 0.2486(14) 1.0389(5) 0.0420(16) Uani 0.50 1 d PD A 1
H15A H 0.8287 0.3111 1.0015 0.063 Uiso 0.50 1 calc PR A 1
H15B H 0.8142 0.1881 1.0935 0.063 Uiso 0.50 1 calc PR A 1
H15C H 0.6208 0.3291 1.0698 0.063 Uiso 0.50 1 calc PR A 1
C14B C 0.6557(8) 0.1338(8) 0.9979(4) 0.0468(13) Uani 0.50 1 d PD A 2
H14F H 0.5422 0.1386 1.0527 0.056 Uiso 0.50 1 calc PR A 2
H14G H 0.7399 0.0126 0.9771 0.056 Uiso 0.50 1 calc PR A 2
C15B C 0.7595(19) 0.217(2) 1.0338(9) 0.094(4) Uani 0.50 1 d PD A 2
H15D H 0.8688 0.2148 0.9781 0.141 Uiso 0.50 1 calc PR A 2
H15E H 0.8086 0.1591 1.0924 0.141 Uiso 0.50 1 calc PR A 2
H15F H 0.6733 0.3360 1.0560 0.141 Uiso 0.50 1 calc PR A 2
HN2 H 0.036(3) 0.367(2) 0.5435(14) 0.037(5) Uiso 1 1 d . . .
HN1 H 0.541(3) 0.367(2) 0.5500(13) 0.032(4) Uiso 1 1 d . . .

loop_
_atom_site_aniso_label
_atom_site_aniso_U_11
_atom_site_aniso_U_22
_atom_site_aniso_U_33
_atom_site_aniso_U_23
_atom_site_aniso_U_13
_atom_site_aniso_U_12
O1 0.0273(5) 0.0282(5) 0.0326(5) 0.0127(4) -0.0140(4) -0.0156(4)
N1 0.0206(6) 0.0282(6) 0.0264(6) 0.0112(5) -0.0084(4) -0.0151(5)
O3 0.0311(6) 0.0244(5) 0.0416(6) 0.0088(4) -0.0120(5) -0.0046(4)
O4 0.0425(7) 0.0337(6) 0.0486(7) 0.0109(5) -0.0227(6) -0.0032(5)
C3 0.0247(7) 0.0229(6) 0.0216(6) 0.0008(5) -0.0026(5) -0.0121(5)
N2 0.0210(6) 0.0252(6) 0.0337(6) 0.0084(5) -0.0111(5) -0.0126(5)
C7 0.0354(8) 0.0234(7) 0.0266(7) 0.0043(5) -0.0070(6) -0.0117(6)
O2 0.0430(7) 0.0361(6) 0.0392(6) 0.0131(5) 0.0048(5) -0.0063(5)
C8 0.0235(6) 0.0223(6) 0.0197(6) 0.0005(5) -0.0017(5) -0.0108(5)
C10 0.0326(7) 0.0214(6) 0.0224(6) 0.0025(5) -0.0118(5) -0.0100(6)
C1 0.0180(6) 0.0216(6) 0.0246(6) 0.0073(5) -0.0057(5) -0.0081(5)
C6 0.0502(10) 0.0237(7) 0.0314(7) 0.0042(6) -0.0065(7) -0.0198(7)
C9 0.0258(7) 0.0220(6) 0.0291(7) 0.0080(5) -0.0140(5) -0.0120(5)
C5 0.0446(9) 0.0332(8) 0.0328(8) -0.0006(6) -0.0034(7) -0.0278(7)
O5 0.1047(12) 0.0398(7) 0.0644(9) 0.0089(6) -0.0690(9) -0.0148(8)
C4 0.0297(7) 0.0331(7) 0.0298(7) 0.0002(6) -0.0050(6) -0.0188(6)
C2 0.0219(6) 0.0234(6) 0.0216(6) 0.0034(5) -0.0061(5) -0.0111(5)
C13 0.0325(8) 0.0306(8) 0.0386(8) 0.0122(6) -0.0199(6) -0.0149(6)
C11 0.0352(9) 0.0351(8) 0.0412(9) -0.0004(7) -0.0085(7) 0.0039(7)
C12 0.0272(9) 0.0769(14) 0.0506(11) -0.0087(10) -0.0074(8) -0.0032(9)
C14A 0.069(4) 0.076(4) 0.052(4) 0.024(3) -0.049(3) -0.025(4)
C15A 0.029(3) 0.092(4) 0.016(2) 0.002(2) -0.0052(19) -0.035(3)
C14B 0.054(3) 0.044(2) 0.037(3) 0.006(2) -0.031(2) -0.003(3)
C15B 0.086(6) 0.122(9) 0.079(7) 0.024(6) -0.058(5) -0.024(5)

loop_
_atom_type_symbol
_atom_type_description
_atom_type_scat_dispersion_real
_atom_type_scat_dispersion_imag
_atom_type_scat_source
C C 0.0033 0.0016 'International Tables Vol C Tables 4.2.6.8 and 6.1.1.4'
H H 0.0000 0.0000 'International Tables Vol C Tables 4.2.6.8 and 6.1.1.4'
N N 0.0061 0.0033 'International Tables Vol C Tables 4.2.6.8 and 6.1.1.4'
O O 0.0106 0.0060 'International Tables Vol C Tables 4.2.6.8 and 6.1.1.4'

loop_
_geom_angle_atom_site_label_1
_geom_angle_atom_site_label_2
_geom_angle_atom_site_label_3
_geom_angle
C2 N1 C1 125.74(11)
C2 N1 HN1 118.9(11)
C1 N1 HN1 114.9(11)
C10 O3 C11 116.69(12)
C8 C3 C4 120.62(12)
C8 C3 N2 119.89(12)
C4 C3 N2 119.48(12)
C2 N2 C3 122.76(12)
C2 N2 HN2 118.2(12)
C3 N2 HN2 118.7(12)
C6 C7 C8 120.60(14)
C6 C7 H1A 119.7
C8 C7 H1A 119.7
C3 C8 C7 118.74(12)
C3 C8 C1 118.88(11)
C7 C8 C1 122.38(12)
O2 C10 O3 124.94(14)
O2 C10 C9 124.02(12)
O3 C10 C9 111.04(11)
N1 C1 C8 110.12(10)
N1 C1 C9 109.45(10)
C8 C1 C9 114.24(10)
N1 C1 H4 107.6
C8 C1 H4 107.6
C9 C1 H4 107.6
C5 C6 C7 120.08(13)
C5 C6 H5 120.0
C7 C6 H5 120.0
C10 C9 C13 108.57(11)
C10 C9 C1 112.48(10)
C13 C9 C1 113.30(11)
C10 C9 H6 107.4
C13 C9 H6 107.4
C1 C9 H6 107.4
C4 C5 C6 120.09(13)
C4 C5 H7 120.0
C6 C5 H7 120.0
C13 O5 C14B 121.3(3)
C13 O5 C14A 111.2(3)
C14B O5 C14A 26.7(2)
C5 C4 C3 119.80(14)
C5 C4 H9 120.1
C3 C4 H9 120.1
O1 C2 N1 122.22(12)
O1 C2 N2 120.83(12)
N1 C2 N2 116.94(11)
O4 C13 O5 124.50(14)
O4 C13 C9 125.61(14)
O5 C13 C9 109.86(12)
O3 C11 C12 111.16(14)
O3 C11 H12A 109.4
C12 C11 H12A 109.4
O3 C11 H12B 109.4
C12 C11 H12B 109.4
H12A C11 H12B 108.0
C11 C12 H14A 109.5
C11 C12 H14B 109.5
H14A C12 H14B 109.5
C11 C12 H14C 109.5
H14A C12 H14C 109.5
H14B C12 H14C 109.5
O5 C14A C15A 103.1(6)
O5 C14A H14D 111.1
C15A C14A H14D 111.1
O5 C14A H14E 111.1
C15A C14A H14E 111.1
H14D C14A H14E 109.1
C15B C14B O5 106.3(7)
C15B C14B H14F 110.5
O5 C14B H14F 110.5
C15B C14B H14G 110.5
O5 C14B H14G 110.5
H14F C14B H14G 108.7
C14B C15B H15D 109.5
C14B C15B H15E 109.5
H15D C15B H15E 109.5
C14B C15B H15F 109.5
H15D C15B H15F 109.5
H15E C15B H15F 109.5

loop_
_geom_bond_atom_site_label_1
_geom_bond_atom_site_label_2
_geom_bond_distance
O1 C2 1.2503(15)
N1 C2 1.3439(17)
N1 C1 1.4579(16)
N1 HN1 0.870(18)
O3 C10 1.3284(16)
O3 C11 1.464(2)
O4 C13 1.1904(19)
C3 C8 1.3892(19)
C3 C4 1.3939(18)
C3 N2 1.4001(17)
N2 C2 1.3578(17)
N2 HN2 0.880(19)
C7 C6 1.387(2)
C7 C8 1.3922(18)
C7 H1A 0.9300
O2 C10 1.1966(17)
C8 C1 1.5126(17)
C10 C9 1.516(2)
C1 C9 1.5651(18)
C1 H4 0.9800
C6 C5 1.382(2)
C6 H5 0.9300
C9 C13 1.5192(18)
C9 H6 0.9800
C5 C4 1.381(2)
C5 H7 0.9300
O5 C13 1.318(2)
O5 C14B 1.495(5)
O5 C14A 1.510(6)
C4 H9 0.9300
C11 C12 1.492(3)
C11 H12A 0.9700
C11 H12B 0.9700
C12 H14A 0.9600
C12 H14B 0.9600
C12 H14C 0.9600
C14A C15A 1.539(11)
C14A H14D 0.9700
C14A H14E 0.9700
C15A H15A 0.9600
C15A H15B 0.9600
C15A H15C 0.9600
C14B C15B 1.383(13)
C14B H14F 0.9700
C14B H14G 0.9700
C15B H15D 0.9600
C15B H15E 0.9600
C15B H15F 0.9600
